data_1507909
loop_
_publ_author_name
'Liu, Lu'
'Li, Xiaoli'
'Xu, Chunying'
'Han, Gang'
'Zhao, Ying'
'Hou, Hongwei'
'Fan, Yaoting'

_publ_section_title
;
 Construction of six coordination networks based on a flexible
 bis(methylbenzimidazole) ligand and isomeric benzenedicarboxylates
;
_journal_name_full
;
Inorganica Chimica Acta
;
_journal_page_first 66
_journal_page_last 74
_journal_paper_doi 10.1016/j.ica.2012.04.043
_journal_volume 391
_journal_year 2012
_chemical_formula_moiety 'C27 H24 N4 O4 Zn'
_chemical_formula_sum 'C27 H24 N4 O4 Zn'
_chemical_formula_weight 533.87
_space_group_IT_number 14
_symmetry_cell_setting monoclinic
_symmetry_space_group_name_Hall '-P 2yn'
_symmetry_space_group_name_H-M 'P 1 21/n 1'
_atom_sites_solution_hydrogens geom
_atom_sites_solution_primary direct
_atom_sites_solution_secondary difmap
_cell_angle_alpha 90.00
_cell_angle_beta 106.56(3)
_cell_angle_gamma 90.00
_cell_formula_units_Z 4
_cell_length_a 11.491(2)
_cell_length_b 17.454(4)
_cell_length_c 12.621(3)
_cell_measurement_temperature 293(2)
_cell_volume 2426.3(10)
_computing_structure_refinement 'SHELXL-97 (Sheldrick, 1997)'
_computing_structure_solution 'SHELXS-97 (Sheldrick, 1990)'
_diffrn_ambient_temperature 293(2)
_diffrn_measured_fraction_theta_full 0.996
_diffrn_measured_fraction_theta_max 0.996
_diffrn_radiation_monochromator graphite
_diffrn_radiation_source 'fine-focus sealed tube'
_diffrn_radiation_type MoK\a
_diffrn_radiation_wavelength 0.71073
_diffrn_reflns_av_R_equivalents 0.0646
_diffrn_reflns_av_sigmaI/netI 0.0435
_diffrn_reflns_limit_h_max 14
_diffrn_reflns_limit_h_min -15
_diffrn_reflns_limit_k_max 22
_diffrn_reflns_limit_k_min -22
_diffrn_reflns_limit_l_max 16
_diffrn_reflns_limit_l_min -16
_diffrn_reflns_number 29375
_diffrn_reflns_theta_full 27.97
_diffrn_reflns_theta_max 27.97
_diffrn_reflns_theta_min 2.05
_exptl_absorpt_coefficient_mu 1.054
_exptl_absorpt_correction_T_max 1.0000
_exptl_absorpt_correction_T_min 0.7716
_exptl_absorpt_correction_type multi-scan
_exptl_crystal_colour Colorless
_exptl_crystal_density_diffrn 1.462
_exptl_crystal_density_method 'not measured'
_exptl_crystal_description Prism
_exptl_crystal_F_000 1104
_exptl_crystal_size_max 0.20
_exptl_crystal_size_mid 0.20
_exptl_crystal_size_min 0.20
_refine_diff_density_max 0.466
_refine_diff_density_min -0.705
_refine_diff_density_rms 0.091
_refine_ls_extinction_method none
_refine_ls_goodness_of_fit_ref 1.172
_refine_ls_hydrogen_treatment constr
_refine_ls_matrix_type full
_refine_ls_number_parameters 327
_refine_ls_number_reflns 5817
_refine_ls_number_restraints 0
_refine_ls_restrained_S_all 1.172
_refine_ls_R_factor_all 0.0626
_refine_ls_R_factor_gt 0.0562
_refine_ls_shift/su_max 0.005
_refine_ls_shift/su_mean 0.000
_refine_ls_structure_factor_coef Fsqd
_refine_ls_weighting_details 'calc w=1/[\s^2^(Fo^2^)+(0.0624P)^2^+1.4899P] where P=(Fo^2^+2Fc^2^)/3'
_refine_ls_weighting_scheme calc
_refine_ls_wR_factor_gt 0.1377
_refine_ls_wR_factor_ref 0.1418
_reflns_number_gt 5338
_reflns_number_total 5817
_reflns_threshold_expression >2sigma(I)
_cod_data_source_file ICA-2012-391-66-74-3.cif
_cod_data_source_block 3
_cod_depositor_comments
;
The following automatic conversions were performed:

'_exptl_absorpt_correction_type' value 'Multi-scan' changed to
'multi-scan' according to the built-in table from CIF Core dictionary
named 'cif_core.dic' version 2.4.1 from 2010-06-29.

Automatic conversion script
Id: cif_fix_values 1715 2011-07-08 13:25:40Z adriana 
;
_cod_original_cell_volume 2426.1(8)
_cod_original_sg_symbol_H-M 'P 21/n'
_cod_database_code 1507909

loop_
_symmetry_equiv_pos_as_xyz
'x, y, z'
'-x+1/2, y+1/2, -z+1/2'
'-x, -y, -z'
'x-1/2, -y-1/2, z-1/2'

loop_
_atom_site_label
_atom_site_type_symbol
_atom_site_fract_x
_atom_site_fract_y
_atom_site_fract_z
_atom_site_U_iso_or_equiv
_atom_site_adp_type
_atom_site_occupancy
_atom_site_symmetry_multiplicity
_atom_site_calc_flag
_atom_site_refinement_flags
Zn1 Zn 0.73775(3) 0.150754(18) 1.20856(3) 0.02681(12) Uani 1 1 d .
N1 N 0.6929(2) 0.06281(13) 1.09954(19) 0.0280(5) Uani 1 1 d .
N2 N 0.6734(2) -0.04920(13) 1.01300(19) 0.0281(5) Uani 1 1 d .
N3 N 1.0337(2) 0.21624(13) 1.0952(2) 0.0301(5) Uani 1 1 d .
N4 N 0.8655(2) 0.20414(13) 1.1469(2) 0.0305(5) Uani 1 1 d .
O1 O 0.59182(19) 0.21337(13) 1.16625(17) 0.0384(5) Uani 1 1 d .
O2 O 0.6254(2) 0.26183(14) 1.33554(18) 0.0459(6) Uani 1 1 d .
O3 O 0.33261(19) 0.36527(13) 0.86051(17) 0.0360(5) Uani 1 1 d .
O4 O 0.1750(2) 0.42841(15) 0.8858(2) 0.0476(6) Uani 1 1 d .
C1 C 0.7180(2) -0.01158(16) 1.1105(2) 0.0276(5) Uani 1 1 d .
C3 C 0.6298(2) 0.07458(16) 0.9888(2) 0.0276(5) Uani 1 1 d .
C4 C 0.5816(3) 0.14102(17) 0.9320(3) 0.0353(6) Uani 1 1 d .
H4 H 0.5893 0.1883 0.9674 0.042 Uiso 1 1 calc R
C5 C 0.5218(3) 0.13379(19) 0.8207(3) 0.0418(7) Uani 1 1 d .
H5 H 0.4895 0.1773 0.7804 0.050 Uiso 1 1 calc R
C6 C 0.5085(3) 0.0628(2) 0.7670(3) 0.0400(7) Uani 1 1 d .
H6 H 0.4673 0.0603 0.6921 0.048 Uiso 1 1 calc R
C7 C 0.5550(3) -0.00315(18) 0.8223(2) 0.0344(6) Uani 1 1 d .
H7 H 0.5460 -0.0504 0.7869 0.041 Uiso 1 1 calc R
C8 C 0.6163(2) 0.00432(16) 0.9338(2) 0.0283(6) Uani 1 1 d .
C10 C 0.7865(3) -0.04934(18) 1.2147(3) 0.0389(7) Uani 1 1 d .
H10A H 0.8686 -0.0582 1.2135 0.058 Uiso 1 1 calc R
H10B H 0.7488 -0.0974 1.2220 0.058 Uiso 1 1 calc R
H10C H 0.7866 -0.0169 1.2762 0.058 Uiso 1 1 calc R
C11 C 0.7003(3) -0.12805(16) 0.9879(3) 0.0309(6) Uani 1 1 d .
H11A H 0.6349 -0.1478 0.9273 0.037 Uiso 1 1 calc R
H11B H 0.7075 -0.1604 1.0520 0.037 Uiso 1 1 calc R
C12 C 0.8195(3) -0.12913(17) 0.9563(3) 0.0348(6) Uani 1 1 d .
H12A H 0.8173 -0.0893 0.9022 0.042 Uiso 1 1 calc R
H12B H 0.8864 -0.1181 1.0212 0.042 Uiso 1 1 calc R
C13 C 0.8408(3) -0.20608(17) 0.9088(3) 0.0332(6) Uani 1 1 d .
H13A H 0.8212 -0.2466 0.9535 0.040 Uiso 1 1 calc R
H13B H 0.7864 -0.2109 0.8346 0.040 Uiso 1 1 calc R
C15 C 0.9752(3) 0.17587(17) 1.1564(2) 0.0310(6) Uani 1 1 d .
C16 C 1.0281(3) 0.1089(2) 1.2247(3) 0.0499(9) Uani 1 1 d .
H16A H 0.9922 0.1038 1.2843 0.075 Uiso 1 1 calc R
H16B H 1.1141 0.1158 1.2541 0.075 Uiso 1 1 calc R
H16C H 1.0123 0.0635 1.1800 0.075 Uiso 1 1 calc R
C17 C 0.9572(3) 0.27602(16) 1.0443(2) 0.0295(6) Uani 1 1 d .
C18 C 0.9718(3) 0.33530(17) 0.9760(3) 0.0384(7) Uani 1 1 d .
H18 H 1.0408 0.3392 0.9517 0.046 Uiso 1 1 calc R
C19 C 0.8792(3) 0.38803(19) 0.9460(3) 0.0452(8) Uani 1 1 d .
H19 H 0.8862 0.4290 0.9011 0.054 Uiso 1 1 calc R
C21 C 0.5675(2) 0.25817(15) 1.2379(2) 0.0278(5) Uani 1 1 d .
C23 C 0.4601(2) 0.31022(15) 1.1941(2) 0.0269(5) Uani 1 1 d .
C24 C 0.4177(2) 0.32769(15) 1.0825(2) 0.0273(5) Uani 1 1 d .
H24 H 0.4546 0.3056 1.0333 0.033 Uiso 1 1 calc R
C25 C 0.3208(2) 0.37773(15) 1.0429(2) 0.0280(5) Uani 1 1 d .
C26 C 0.2654(3) 0.40965(17) 1.1177(3) 0.0347(6) Uani 1 1 d .
H26 H 0.2005 0.4432 1.0924 0.042 Uiso 1 1 calc R
C27 C 0.3060(3) 0.39200(19) 1.2289(3) 0.0409(7) Uani 1 1 d .
H27 H 0.2678 0.4132 1.2778 0.049 Uiso 1 1 calc R
C28 C 0.4030(3) 0.34290(17) 1.2673(3) 0.0349(6) Uani 1 1 d .
H28 H 0.4305 0.3315 1.3423 0.042 Uiso 1 1 calc R
C31 C 0.2702(3) 0.39325(16) 0.9213(2) 0.0315(6) Uani 1 1 d .
C34 C 0.8523(2) 0.26752(15) 1.0783(2) 0.0273(5) Uani 1 1 d .
C35 C 0.7594(3) 0.32133(18) 1.0467(3) 0.0359(6) Uani 1 1 d .
H35 H 0.6893 0.3168 1.0691 0.043 Uiso 1 1 calc R
C36 C 0.7749(3) 0.38154(19) 0.9812(3) 0.0426(7) Uani 1 1 d .
H36 H 0.7145 0.4186 0.9601 0.051 Uiso 1 1 calc R

loop_
_atom_site_aniso_label
_atom_site_aniso_U_11
_atom_site_aniso_U_22
_atom_site_aniso_U_33
_atom_site_aniso_U_23
_atom_site_aniso_U_13
_atom_site_aniso_U_12
Zn1 0.02532(19) 0.03065(19) 0.02444(19) -0.00191(12) 0.00705(13) 0.00221(12)
N1 0.0298(12) 0.0278(11) 0.0259(11) -0.0016(9) 0.0072(9) 0.0011(9)
N2 0.0293(12) 0.0271(11) 0.0291(12) -0.0026(9) 0.0105(9) 0.0004(9)
N3 0.0276(12) 0.0311(12) 0.0346(13) 0.0016(10) 0.0136(10) 0.0036(9)
N4 0.0281(12) 0.0309(12) 0.0340(13) 0.0028(10) 0.0114(10) 0.0016(9)
O1 0.0337(11) 0.0482(13) 0.0320(11) -0.0039(9) 0.0075(9) 0.0151(9)
O2 0.0501(14) 0.0483(13) 0.0314(11) -0.0047(10) -0.0010(10) 0.0129(11)
O3 0.0286(10) 0.0556(13) 0.0238(10) -0.0004(9) 0.0075(8) -0.0011(9)
O4 0.0403(13) 0.0568(14) 0.0443(13) 0.0173(11) 0.0099(11) 0.0145(11)
C1 0.0258(13) 0.0303(13) 0.0272(13) -0.0015(11) 0.0083(11) 0.0015(10)
C3 0.0272(13) 0.0306(13) 0.0253(13) -0.0007(10) 0.0082(10) 0.0001(10)
C4 0.0403(17) 0.0313(14) 0.0326(15) 0.0011(12) 0.0077(13) 0.0002(12)
C5 0.0471(19) 0.0418(17) 0.0335(16) 0.0108(13) 0.0064(14) 0.0035(14)
C6 0.0375(17) 0.0520(19) 0.0273(14) 0.0006(13) 0.0039(12) -0.0038(14)
C7 0.0320(15) 0.0426(16) 0.0297(15) -0.0056(12) 0.0107(12) -0.0032(12)
C8 0.0244(13) 0.0343(14) 0.0279(13) -0.0021(11) 0.0101(11) -0.0007(10)
C10 0.0435(17) 0.0371(16) 0.0343(16) 0.0019(12) 0.0085(13) 0.0098(13)
C11 0.0308(14) 0.0260(13) 0.0380(16) -0.0052(11) 0.0135(12) 0.0004(10)
C12 0.0304(15) 0.0322(14) 0.0460(18) -0.0039(13) 0.0177(13) -0.0002(11)
C13 0.0277(14) 0.0346(15) 0.0403(16) -0.0042(12) 0.0148(12) 0.0001(11)
C15 0.0295(14) 0.0327(14) 0.0329(15) 0.0022(12) 0.0122(12) 0.0024(11)
C16 0.0423(19) 0.057(2) 0.057(2) 0.0246(18) 0.0248(16) 0.0173(16)
C17 0.0339(14) 0.0293(13) 0.0271(13) -0.0020(11) 0.0113(11) 0.0022(11)
C18 0.0435(18) 0.0358(15) 0.0404(17) 0.0033(13) 0.0191(14) -0.0013(13)
C19 0.056(2) 0.0357(16) 0.0462(19) 0.0109(14) 0.0183(16) 0.0046(15)
C21 0.0256(13) 0.0289(13) 0.0296(14) 0.0000(11) 0.0090(11) -0.0012(10)
C23 0.0254(13) 0.0293(13) 0.0269(13) -0.0019(11) 0.0088(11) -0.0001(10)
C24 0.0268(13) 0.0278(12) 0.0292(14) -0.0024(11) 0.0109(11) 0.0009(10)
C25 0.0282(13) 0.0266(12) 0.0295(14) -0.0001(10) 0.0088(11) 0.0001(10)
C26 0.0332(15) 0.0341(14) 0.0372(16) -0.0013(12) 0.0105(12) 0.0094(12)
C27 0.0437(18) 0.0479(18) 0.0354(16) -0.0069(14) 0.0184(14) 0.0112(14)
C28 0.0380(16) 0.0427(16) 0.0251(14) -0.0021(12) 0.0107(12) 0.0039(12)
C31 0.0303(14) 0.0313(14) 0.0322(15) 0.0048(12) 0.0079(11) -0.0046(11)
C34 0.0287(13) 0.0258(12) 0.0269(13) -0.0012(10) 0.0072(11) -0.0007(10)
C35 0.0312(15) 0.0365(15) 0.0404(17) 0.0027(13) 0.0108(13) 0.0048(12)
C36 0.0437(18) 0.0375(16) 0.0451(18) 0.0070(14) 0.0105(15) 0.0109(14)

loop_
_atom_type_symbol
_atom_type_description
_atom_type_scat_dispersion_real
_atom_type_scat_dispersion_imag
_atom_type_scat_source
C C 0.0033 0.0016 'International Tables Vol C Tables 4.2.6.8 and 6.1.1.4'
H H 0.0000 0.0000 'International Tables Vol C Tables 4.2.6.8 and 6.1.1.4'
N N 0.0061 0.0033 'International Tables Vol C Tables 4.2.6.8 and 6.1.1.4'
O O 0.0106 0.0060 'International Tables Vol C Tables 4.2.6.8 and 6.1.1.4'
Zn Zn 0.2839 1.4301 'International Tables Vol C Tables 4.2.6.8 and 6.1.1.4'

loop_
_geom_angle_atom_site_label_1
_geom_angle_atom_site_label_2
_geom_angle_atom_site_label_3
_geom_angle
_geom_angle_site_symmetry_1
_geom_angle_site_symmetry_3
O3 Zn1 O1 123.43(9) 4_666 .
O3 Zn1 N1 121.67(10) 4_666 .
O1 Zn1 N1 101.91(10) . .
O3 Zn1 N4 100.26(10) 4_666 .
O1 Zn1 N4 107.00(10) . .
N1 Zn1 N4 98.99(10) . .
C1 N1 C3 106.5(2) . .
C1 N1 Zn1 131.57(19) . .
C3 N1 Zn1 121.87(18) . .
C1 N2 C8 107.8(2) . .
C1 N2 C11 127.0(2) . .
C8 N2 C11 124.2(2) . .
C15 N3 C17 107.5(2) . .
C15 N3 C13 127.4(2) . 3_757
C17 N3 C13 124.7(2) . 3_757
C15 N4 C34 106.5(2) . .
C15 N4 Zn1 123.80(19) . .
C34 N4 Zn1 129.16(19) . .
C21 O1 Zn1 119.49(18) . .
C31 O3 Zn1 113.17(18) . 4_565
N1 C1 N2 111.3(2) . .
N1 C1 C10 124.9(3) . .
N2 C1 C10 123.8(3) . .
C4 C3 N1 130.9(3) . .
C4 C3 C8 120.3(3) . .
N1 C3 C8 108.7(2) . .
C5 C4 C3 117.2(3) . .
C4 C5 C6 121.8(3) . .
C7 C6 C5 121.5(3) . .
C6 C7 C8 116.6(3) . .
N2 C8 C7 131.7(3) . .
N2 C8 C3 105.7(2) . .
C7 C8 C3 122.6(3) . .
N2 C11 C12 109.1(2) . .
C13 C12 C11 111.8(2) . .
N3 C13 C12 113.0(2) 3_757 .
N4 C15 N3 111.6(2) . .
N4 C15 C16 124.7(3) . .
N3 C15 C16 123.7(3) . .
C18 C17 N3 132.2(3) . .
C18 C17 C34 122.5(3) . .
N3 C17 C34 105.3(2) . .
C19 C18 C17 116.7(3) . .
C18 C19 C36 121.6(3) . .
O2 C21 O1 125.1(3) . .
O2 C21 C23 119.5(3) . .
O1 C21 C23 115.4(2) . .
C24 C23 C28 119.1(3) . .
C24 C23 C21 121.3(2) . .
C28 C23 C21 119.6(2) . .
C23 C24 C25 121.1(3) . .
C24 C25 C26 118.7(3) . .
C24 C25 C31 121.1(2) . .
C26 C25 C31 120.0(3) . .
C27 C26 C25 120.7(3) . .
C28 C27 C26 120.0(3) . .
C27 C28 C23 120.3(3) . .
O4 C31 O3 124.4(3) . .
O4 C31 C25 120.7(3) . .
O3 C31 C25 114.9(2) . .
N4 C34 C35 131.0(3) . .
N4 C34 C17 109.0(2) . .
C35 C34 C17 119.9(3) . .
C36 C35 C34 117.8(3) . .
C35 C36 C19 121.4(3) . .

loop_
_geom_bond_atom_site_label_1
_geom_bond_atom_site_label_2
_geom_bond_distance
_geom_bond_site_symmetry_2
Zn1 O3 1.937(2) 4_666
Zn1 O1 1.944(2) .
Zn1 N1 2.027(2) .
Zn1 N4 2.068(2) .
N1 C1 1.329(3) .
N1 C3 1.394(4) .
N2 C1 1.359(4) .
N2 C8 1.388(4) .
N2 C11 1.465(3) .
N3 C15 1.357(4) .
N3 C17 1.397(4) .
N3 C13 1.468(3) 3_757
N4 C15 1.327(4) .
N4 C34 1.386(4) .
O1 C21 1.285(3) .
O2 C21 1.224(3) .
O3 C31 1.287(4) .
O3 Zn1 1.937(2) 4_565
O4 C31 1.222(4) .
C1 C10 1.481(4) .
C3 C4 1.392(4) .
C3 C8 1.395(4) .
C4 C5 1.382(5) .
C5 C6 1.400(5) .
C6 C7 1.373(5) .
C7 C8 1.389(4) .
C11 C12 1.531(4) .
C12 C13 1.519(4) .
C13 N3 1.468(3) 3_757
C15 C16 1.476(4) .
C17 C18 1.387(4) .
C17 C34 1.399(4) .
C18 C19 1.376(5) .
C19 C36 1.397(5) .
C21 C23 1.505(4) .
C23 C24 1.387(4) .
C23 C28 1.398(4) .
C24 C25 1.390(4) .
C25 C26 1.396(4) .
C25 C31 1.503(4) .
C26 C27 1.381(4) .
C27 C28 1.380(4) .
C34 C35 1.392(4) .
C35 C36 1.379(5) .
